data_7063844
loop_
_publ_author_name
'Beau, Maxime'
'Jeon, Ie-Rang'
'Jeannin, Olivier'
'Guizouarn, Thierry'
'Fourmigu\'e, Marc'

_publ_section_title
;
 Activation of chalcogen bonding in tetrathiafulvalene derivatives with
 Se/S differentiation
;
_journal_issue 26
_journal_name_full 'New Journal of Chemistry'
_journal_page_first 11501
_journal_page_last 11508
_journal_paper_doi 10.1039/D5NJ01745A
_journal_volume 49
_journal_year 2025
_chemical_formula_moiety 'C10 H12 S6 Se2, C12 F2 N4'
_chemical_formula_sum 'C22 H12 F2 N4 S6 Se2'
_chemical_formula_weight 720.64
_chemical_name_common '[(MeSe)2(MeS)2TTF][TCNQF2]'
_space_group_IT_number 2
_space_group_name_Hall '-P 1'
_space_group_name_H-M_alt 'P -1'
_symmetry_cell_setting triclinic
_symmetry_Int_Tables_number 2
_symmetry_space_group_name_Hall '-P 1'
_symmetry_space_group_name_H-M 'P -1'
_atom_sites_solution_hydrogens geom
_audit_conform_dict_location ftp://ftp.iucr.org/pub/cif_core.dic
_audit_conform_dict_name cif_core.dic
_audit_conform_dict_version 2.4.3
_audit_creation_date 2019-07-08T10:30:59-00:00
_audit_creation_method 'WinGX routine CIF_UPDATE'
_audit_update_record
;
2025-04-22 deposited with the CCDC.	2025-05-30 downloaded from the CCDC.
;
_cell_angle_alpha 80.619(3)
_cell_angle_beta 84.373(3)
_cell_angle_gamma 83.538(3)
_cell_formula_units_Z 2
_cell_length_a 8.3766(7)
_cell_length_b 11.2683(9)
_cell_length_c 14.7324(11)
_cell_measurement_reflns_used 6420
_cell_measurement_temperature 296(2)
_cell_measurement_theta_max 27.39
_cell_measurement_theta_min 2.46
_cell_measurement_wavelength 0.71073
_cell_volume 1358.76(19)
_computing_cell_refinement 'Bruker APEX2 (Bruker, 2014)'
_computing_data_collection 'Bruker APEX2 (Bruker, 2014)'
_computing_data_reduction 'Bruker APEX2 (Bruker, 2014)'
_computing_molecular_graphics 'Ortep for Windows (Farrugia, 2012)'
_computing_publication_material 'WinGX publication routines (Farrugia, 2012)'
_computing_structure_refinement 'SHELXL-2014/7 (Sheldrick, 2014)'
_diffrn_ambient_temperature 296(2)
_diffrn_detector 'CCD plate'
_diffrn_measured_fraction_theta_full 0.999
_diffrn_measured_fraction_theta_max 0.997
_diffrn_measurement_device_type 'APEXII, Bruker-AXS'
_diffrn_measurement_method 'CCD rotation images, thick slices'
_diffrn_orient_matrix_UB_11 0.084118
_diffrn_orient_matrix_UB_12 -0.051256
_diffrn_orient_matrix_UB_13 0.036455
_diffrn_orient_matrix_UB_21 0.069109
_diffrn_orient_matrix_UB_22 0.06858
_diffrn_orient_matrix_UB_23 -0.011049
_diffrn_orient_matrix_UB_31 -0.051758
_diffrn_orient_matrix_UB_32 0.028968
_diffrn_orient_matrix_UB_33 0.057564
_diffrn_radiation_monochromator graphite
_diffrn_radiation_probe x-ray
_diffrn_radiation_source 'fine-focus sealed tube'
_diffrn_radiation_type MoK\a
_diffrn_radiation_wavelength 0.71073
_diffrn_reflns_av_R_equivalents 0.0563
_diffrn_reflns_av_unetI/netI 0.067
_diffrn_reflns_Laue_measured_fraction_full 0.999
_diffrn_reflns_Laue_measured_fraction_max 0.997
_diffrn_reflns_limit_h_max 10
_diffrn_reflns_limit_h_min -10
_diffrn_reflns_limit_k_max 14
_diffrn_reflns_limit_k_min -14
_diffrn_reflns_limit_l_max 14
_diffrn_reflns_limit_l_min -19
_diffrn_reflns_number 22300
_diffrn_reflns_point_group_measured_fraction_full 0.999
_diffrn_reflns_point_group_measured_fraction_max 0.997
_diffrn_reflns_theta_full 25.242
_diffrn_reflns_theta_max 27.586
_diffrn_reflns_theta_min 1.406
_diffrn_standards_number 0
_exptl_absorpt_coefficient_mu 3.217
_exptl_absorpt_correction_T_max 0.908
_exptl_absorpt_correction_T_min 0.793
_exptl_absorpt_correction_type multi-scan
_exptl_absorpt_process_details
;
  [Sheldrick, G.M. (2014). SADABS Bruker AXS Inc., Madison, Wisconsin, USA]
;
_exptl_crystal_colour black
_exptl_crystal_density_diffrn 1.761
_exptl_crystal_density_method 'not measured'
_exptl_crystal_description prism
_exptl_crystal_F_000 708
_exptl_crystal_size_max 0.13
_exptl_crystal_size_mid 0.06
_exptl_crystal_size_min 0.03
_refine_diff_density_max 1.631
_refine_diff_density_min -1.063
_refine_diff_density_rms 0.1
_refine_ls_extinction_method none
_refine_ls_goodness_of_fit_ref 1.026
_refine_ls_hydrogen_treatment constr
_refine_ls_matrix_type full
_refine_ls_number_constraints 0
_refine_ls_number_parameters 333
_refine_ls_number_reflns 6273
_refine_ls_number_restraints 0
_refine_ls_restrained_S_all 1.026
_refine_ls_R_factor_all 0.1236
_refine_ls_R_factor_gt 0.0599
_refine_ls_shift/su_max 0
_refine_ls_shift/su_mean 0
_refine_ls_structure_factor_coef Fsqd
_refine_ls_weighting_details 'w=1/[\s^2^(Fo^2^)+(0.0519P)^2^+4.9749P] where P=(Fo^2^+2Fc^2^)/3'
_refine_ls_weighting_scheme calc
_refine_ls_wR_factor_gt 0.1388
_refine_ls_wR_factor_ref 0.1728
_reflns_Friedel_coverage 0
_reflns_number_gt 3669
_reflns_number_total 6273
_reflns_threshold_expression 'I > 2\s(I)'
_cod_data_source_file d5nj01745a2.cif
_cod_data_source_block shelx_CCDC4
_cod_depositor_comments 'Adding full bibliography for 7063840--7063845.cif.'
_cod_database_code 7063844

loop_
_symmetry_equiv_pos_as_xyz
'x, y, z'
'-x, -y, -z'

loop_
_atom_site_label
_atom_site_type_symbol
_atom_site_fract_x
_atom_site_fract_y
_atom_site_fract_z
_atom_site_U_iso_or_equiv
_atom_site_adp_type
_atom_site_occupancy
_atom_site_site_symmetry_order
_atom_site_calc_flag
_atom_site_refinement_flags_posn
_atom_site_refinement_flags_adp
_atom_site_refinement_flags_occupancy
_atom_site_disorder_assembly
_atom_site_disorder_group
C1 C -0.1925(6) 0.4355(5) 0.2139(4) 0.0380(12) Uani 1 1 d . . . . .
C2 C -0.0137(7) 0.2873(5) 0.1224(4) 0.0459(14) Uani 1 1 d . . . . .
C3 C 0.0083(7) 0.2449(5) 0.2116(4) 0.0442(14) Uani 1 1 d . . . . .
C6 C -0.3020(6) 0.5245(5) 0.2415(3) 0.0361(12) Uani 1 1 d . . . . .
C7 C -0.4829(6) 0.6720(5) 0.3346(4) 0.0368(12) Uani 1 1 d . . . . .
C8 C -0.5050(6) 0.7149(5) 0.2451(4) 0.0357(12) Uani 1 1 d . . . . .
C11 C 1.3318(7) 0.4150(5) 0.2512(4) 0.0437(14) Uani 1 1 d . . . . .
C12 C 1.4436(7) 0.3230(5) 0.2260(4) 0.0493(15) Uani 1 1 d . . . . .
C13 C 1.4813(8) 0.3050(7) 0.1323(6) 0.0633(18) Uani 1 1 d . . . . .
C14 C 1.5256(8) 0.2366(6) 0.2925(5) 0.0557(16) Uani 1 1 d . . . . .
C15 C 1.2497(8) 0.5005(6) 0.1849(4) 0.0455(14) Uani 1 1 d . . . . .
C16 C 1.1431(7) 0.5894(6) 0.2083(4) 0.0471(14) Uani 1 1 d . . . . .
C17 C 1.1075(7) 0.6065(5) 0.3025(4) 0.0434(13) Uani 1 1 d . . . . .
C18 C 1.1881(7) 0.5210(5) 0.3677(4) 0.0436(14) Uani 1 1 d . . . . .
C19 C 1.2920(7) 0.4300(5) 0.3446(4) 0.0444(14) Uani 1 1 d . . . . .
C20 C 0.9996(7) 0.7027(6) 0.3260(4) 0.0471(14) Uani 1 1 d . . . . .
C21 C 0.9220(7) 0.7880(6) 0.2578(5) 0.0526(15) Uani 1 1 d . . . . .
C22 C 0.9614(8) 0.7244(6) 0.4184(5) 0.0557(16) Uani 1 1 d . . . . .
F1A F 1.2716(12) 0.4876(9) 0.1015(7) 0.128(2) Uani 0.658(5) 1 d . . P . .
F2A F 1.1593(12) 0.5311(9) 0.4554(7) 0.128(2) Uani 0.658(5) 1 d . . P . .
F1B F 1.343(2) 0.3648(17) 0.3963(13) 0.128(2) Uani 0.342(5) 1 d . . P . .
F2B F 1.083(2) 0.6528(17) 0.1487(13) 0.128(2) Uani 0.342(5) 1 d . . P . .
N1 N 1.5102(9) 0.2883(8) 0.0586(5) 0.100(3) Uani 1 1 d . . . . .
N2 N 1.5916(8) 0.1688(6) 0.3452(5) 0.0783(19) Uani 1 1 d . . . . .
N3 N 0.9252(9) 0.7468(6) 0.4909(5) 0.087(2) Uani 1 1 d . . . . .
N4 N 0.8594(7) 0.8574(6) 0.2047(5) 0.0750(18) Uani 1 1 d . . . . .
S1 S -0.13513(18) 0.42310(13) 0.09917(10) 0.0458(4) Uani 1 1 d . . . . .
S2 S -0.08948(17) 0.32927(12) 0.29340(10) 0.0424(4) Uani 1 1 d . . . . .
S3 S -0.35270(18) 0.53995(12) 0.35635(9) 0.0412(3) Uani 1 1 d . . . . .
S4 S -0.40194(17) 0.63283(12) 0.16294(9) 0.0403(3) Uani 1 1 d . . . . .
C4A C -0.111(3) 0.1281(15) 0.0165(13) 0.0639(15) Uani 0.536(2) 1 d . . P A 1
H4A1 H -0.0947 0.0838 -0.0346 0.096 Uiso 0.536(2) 1 calc R U P A 1
H4A2 H -0.12 0.0727 0.0732 0.096 Uiso 0.536(2) 1 calc R U P A 1
H4A3 H -0.2081 0.1819 0.011 0.096 Uiso 0.536(2) 1 calc R U P A 1
C5A C 0.0578(19) 0.0561(17) 0.3627(14) 0.0639(15) Uani 0.536(2) 1 d . . P A 1
H5A1 H 0.1177 -0.0175 0.3881 0.096 Uiso 0.536(2) 1 calc R U P A 1
H5A2 H 0.0658 0.1176 0.3997 0.096 Uiso 0.536(2) 1 calc R U P A 1
H5A3 H -0.0533 0.0427 0.3624 0.096 Uiso 0.536(2) 1 calc R U P A 1
C9A C -0.460(2) 0.8635(14) 0.4305(12) 0.0639(15) Uani 0.536(2) 1 d . . P A 1
H9A1 H -0.4939 0.9039 0.4826 0.096 Uiso 0.536(2) 1 calc R U P A 1
H9A2 H -0.3458 0.8396 0.4299 0.096 Uiso 0.536(2) 1 calc R U P A 1
H9A3 H -0.4821 0.9173 0.3747 0.096 Uiso 0.536(2) 1 calc R U P A 1
C10A C -0.531(2) 0.9164(15) 0.1053(11) 0.0639(15) Uani 0.536(2) 1 d . . P A 1
H10A H -0.5906 0.9915 0.0824 0.096 Uiso 0.536(2) 1 calc R U P A 1
H10B H -0.4236 0.9308 0.1145 0.096 Uiso 0.536(2) 1 calc R U P A 1
H10C H -0.5271 0.8617 0.0613 0.096 Uiso 0.536(2) 1 calc R U P A 1
Se1A Se 0.0698(5) 0.2204(4) 0.01604(17) 0.0537(6) Uani 0.536(2) 1 d . . P A 1
Se2A Se 0.1410(5) 0.1054(3) 0.24360(19) 0.0580(7) Uani 0.536(2) 1 d . . P A 1
S5A S -0.562(4) 0.737(4) 0.438(3) 0.0513(15) Uani 0.536(2) 1 d . . P A 1
S6A S -0.631(2) 0.8502(19) 0.2149(15) 0.0443(10) Uani 0.536(2) 1 d . . P A 1
C4B C -0.113(3) 0.1554(18) -0.0016(16) 0.0639(15) Uani 0.464(2) 1 d . . P A 2
H4B1 H -0.0834 0.1071 -0.0498 0.096 Uiso 0.464(2) 1 calc R U P A 2
H4B2 H -0.1691 0.1087 0.0496 0.096 Uiso 0.464(2) 1 calc R U P A 2
H4B3 H -0.182 0.2256 -0.0244 0.096 Uiso 0.464(2) 1 calc R U P A 2
C5B C 0.008(2) 0.042(2) 0.3589(17) 0.0639(15) Uani 0.464(2) 1 d . . P A 2
H5B1 H 0.0675 -0.0262 0.3926 0.096 Uiso 0.464(2) 1 calc R U P A 2
H5B2 H -0.0373 0.0967 0.4002 0.096 Uiso 0.464(2) 1 calc R U P A 2
H5B3 H -0.0776 0.014 0.3313 0.096 Uiso 0.464(2) 1 calc R U P A 2
C9B C -0.500(3) 0.8865(17) 0.4146(14) 0.0639(15) Uani 0.464(2) 1 d . . P A 2
H9B1 H -0.5415 0.9315 0.4633 0.096 Uiso 0.464(2) 1 calc R U P A 2
H9B2 H -0.3848 0.8759 0.4122 0.096 Uiso 0.464(2) 1 calc R U P A 2
H9B3 H -0.5336 0.9297 0.3567 0.096 Uiso 0.464(2) 1 calc R U P A 2
C10B C -0.511(2) 0.9419(17) 0.1282(13) 0.0639(15) Uani 0.464(2) 1 d . . P A 2
H10D H -0.5709 1.0143 0.1008 0.096 Uiso 0.464(2) 1 calc R U P A 2
H10E H -0.4322 0.9625 0.1646 0.096 Uiso 0.464(2) 1 calc R U P A 2
H10F H -0.4574 0.8996 0.0805 0.096 Uiso 0.464(2) 1 calc R U P A 2
S5B S 0.0808(18) 0.2054(12) 0.0388(7) 0.0537(6) Uani 0.464(2) 1 d . . P A 2
S6B S 0.1414(16) 0.1185(11) 0.2689(7) 0.0580(7) Uani 0.464(2) 1 d . . P A 2
Se1B Se -0.5829(19) 0.7308(17) 0.4376(14) 0.0513(15) Uani 0.464(2) 1 d . . P A 2
Se2B Se -0.6540(9) 0.8412(8) 0.2048(6) 0.0443(10) Uani 0.464(2) 1 d . . P A 2

loop_
_atom_site_aniso_label
_atom_site_aniso_U_11
_atom_site_aniso_U_22
_atom_site_aniso_U_33
_atom_site_aniso_U_23
_atom_site_aniso_U_13
_atom_site_aniso_U_12
C1 0.036(3) 0.033(3) 0.044(3) -0.004(2) -0.008(2) 0.002(2)
C2 0.037(3) 0.043(3) 0.055(4) -0.013(3) 0.001(3) 0.006(3)
C3 0.040(3) 0.030(3) 0.061(4) -0.008(3) -0.005(3) 0.003(2)
C6 0.040(3) 0.037(3) 0.032(3) -0.004(2) -0.006(2) -0.002(2)
C7 0.038(3) 0.033(3) 0.039(3) -0.006(2) 0.002(2) -0.005(2)
C8 0.036(3) 0.031(3) 0.037(3) -0.005(2) 0.002(2) 0.003(2)
C11 0.040(3) 0.041(3) 0.051(4) -0.005(3) -0.005(3) -0.012(3)
C12 0.051(4) 0.042(3) 0.055(4) -0.002(3) -0.010(3) -0.010(3)
C13 0.055(4) 0.065(5) 0.070(5) -0.015(4) -0.011(4) 0.007(3)
C14 0.057(4) 0.043(4) 0.067(4) -0.005(3) -0.002(3) -0.011(3)
C15 0.060(4) 0.052(4) 0.028(3) -0.008(3) -0.008(3) -0.015(3)
C16 0.044(3) 0.051(4) 0.044(3) 0.003(3) -0.011(3) -0.004(3)
C17 0.039(3) 0.046(3) 0.047(3) -0.005(3) -0.005(3) -0.015(3)
C18 0.050(4) 0.049(4) 0.032(3) -0.002(3) -0.006(3) -0.013(3)
C19 0.054(4) 0.041(3) 0.036(3) 0.010(3) -0.014(3) -0.011(3)
C20 0.043(3) 0.053(4) 0.046(3) -0.005(3) -0.006(3) -0.010(3)
C21 0.044(4) 0.054(4) 0.061(4) -0.014(3) -0.001(3) -0.004(3)
C22 0.056(4) 0.049(4) 0.061(4) -0.004(3) 0.001(3) -0.012(3)
F1A 0.140(5) 0.122(5) 0.121(5) -0.014(4) -0.023(4) 0.001(4)
F2A 0.140(5) 0.122(5) 0.121(5) -0.014(4) -0.023(4) 0.001(4)
F1B 0.140(5) 0.122(5) 0.121(5) -0.014(4) -0.023(4) 0.001(4)
F2B 0.140(5) 0.122(5) 0.121(5) -0.014(4) -0.023(4) 0.001(4)
N1 0.105(6) 0.127(7) 0.068(5) -0.037(5) -0.016(4) 0.029(5)
N2 0.080(4) 0.061(4) 0.085(5) 0.010(3) -0.015(4) 0.002(3)
N3 0.113(6) 0.084(5) 0.060(4) -0.013(4) 0.007(4) -0.011(4)
N4 0.070(4) 0.071(4) 0.080(4) -0.002(4) -0.021(3) 0.011(3)
S1 0.0513(9) 0.0421(8) 0.0409(8) -0.0062(6) -0.0025(7) 0.0079(7)
S2 0.0447(8) 0.0351(7) 0.0458(8) -0.0024(6) -0.0105(6) 0.0043(6)
S3 0.0505(8) 0.0360(7) 0.0352(7) -0.0024(6) -0.0069(6) 0.0024(6)
S4 0.0474(8) 0.0360(7) 0.0345(7) -0.0041(6) -0.0049(6) 0.0077(6)
C4A 0.081(4) 0.045(4) 0.063(4) -0.004(2) -0.013(3) 0.003(3)
C5A 0.081(4) 0.045(4) 0.063(4) -0.004(2) -0.013(3) 0.003(3)
C9A 0.081(4) 0.045(4) 0.063(4) -0.004(2) -0.013(3) 0.003(3)
C10A 0.081(4) 0.045(4) 0.063(4) -0.004(2) -0.013(3) 0.003(3)
Se1A 0.0597(9) 0.0516(13) 0.0468(17) -0.0135(12) 0.0031(13) 0.0092(8)
Se2A 0.0583(6) 0.0376(10) 0.0731(19) -0.0095(10) -0.0048(13) 0.0173(7)
S5A 0.061(4) 0.0446(19) 0.0475(6) -0.0127(10) 0.011(3) -0.006(2)
S6A 0.041(2) 0.0360(15) 0.052(2) 0.0005(12) -0.0080(13) 0.0074(14)
C4B 0.081(4) 0.045(4) 0.063(4) -0.004(2) -0.013(3) 0.003(3)
C5B 0.081(4) 0.045(4) 0.063(4) -0.004(2) -0.013(3) 0.003(3)
C9B 0.081(4) 0.045(4) 0.063(4) -0.004(2) -0.013(3) 0.003(3)
C10B 0.081(4) 0.045(4) 0.063(4) -0.004(2) -0.013(3) 0.003(3)
S5B 0.0597(9) 0.0516(13) 0.0468(17) -0.0135(12) 0.0031(13) 0.0092(8)
S6B 0.0583(6) 0.0376(10) 0.0731(19) -0.0095(10) -0.0048(13) 0.0173(7)
Se1B 0.061(4) 0.0446(19) 0.0475(6) -0.0127(10) 0.011(3) -0.006(2)
Se2B 0.041(2) 0.0360(15) 0.052(2) 0.0005(12) -0.0080(13) 0.0074(14)

loop_
_atom_type_symbol
_atom_type_description
_atom_type_scat_dispersion_real
_atom_type_scat_dispersion_imag
_atom_type_scat_source
C C 0.0033 0.0016 'International Tables Vol C Tables 4.2.6.8 and 6.1.1.4'
H H 0 0 'International Tables Vol C Tables 4.2.6.8 and 6.1.1.4'
F F 0.0171 0.0103 'International Tables Vol C Tables 4.2.6.8 and 6.1.1.4'
N N 0.0061 0.0033 'International Tables Vol C Tables 4.2.6.8 and 6.1.1.4'
S S 0.1246 0.1234 'International Tables Vol C Tables 4.2.6.8 and 6.1.1.4'
Se Se -0.0929 2.2259 'International Tables Vol C Tables 4.2.6.8 and 6.1.1.4'

loop_
_geom_angle_atom_site_label_1
_geom_angle_atom_site_label_2
_geom_angle_atom_site_label_3
_geom_angle
_geom_angle_site_symmetry_1
_geom_angle_site_symmetry_3
_geom_angle_publ_flag
C6 C1 S1 123.7(4) . . ?
C6 C1 S2 121.6(4) . . ?
S1 C1 S2 114.6(3) . . ?
C3 C2 S5B 118.5(5) . . ?
C3 C2 S1 117.0(4) . . ?
S5B C2 S1 124.4(5) . . ?
C3 C2 Se1A 129.0(4) . . ?
S1 C2 Se1A 114.0(3) . . ?
C2 C3 S2 117.1(4) . . ?
C2 C3 Se2A 120.6(4) . . ?
S2 C3 Se2A 122.3(4) . . ?
C2 C3 S6B 132.9(5) . . ?
S2 C3 S6B 109.7(4) . . ?
C1 C6 S3 123.4(4) . . ?
C1 C6 S4 122.1(4) . . ?
S3 C6 S4 114.5(3) . . ?
C8 C7 S3 116.5(4) . . ?
C8 C7 S5A 129.2(15) . . ?
S3 C7 S5A 114.2(14) . . ?
C8 C7 Se1B 127.8(7) . . ?
S3 C7 Se1B 115.6(7) . . ?
C7 C8 S4 116.9(4) . . ?
C7 C8 S6A 120.4(8) . . ?
S4 C8 S6A 122.7(8) . . ?
C7 C8 Se2B 124.8(5) . . ?
S4 C8 Se2B 117.8(4) . . ?
C12 C11 C19 122.1(5) . . ?
C12 C11 C15 122.3(6) . . ?
C19 C11 C15 115.6(5) . . ?
C11 C12 C13 122.6(6) . . ?
C11 C12 C14 122.4(6) . . ?
C13 C12 C14 115.0(6) . . ?
N1 C13 C12 178.5(9) . . ?
N2 C14 C12 179.4(8) . . ?
F1A C15 C16 118.4(7) . . ?
F1A C15 C11 118.8(7) . . ?
C16 C15 C11 122.7(5) . . ?
F2B C16 C15 116.7(11) . . ?
F2B C16 C17 122.0(11) . . ?
C15 C16 C17 121.4(5) . . ?
C20 C17 C18 123.6(5) . . ?
C20 C17 C16 120.9(5) . . ?
C18 C17 C16 115.6(5) . . ?
F2A C18 C19 118.4(6) . . ?
F2A C18 C17 118.5(7) . . ?
C19 C18 C17 123.2(5) . . ?
F1B C19 C18 120.2(12) . . ?
F1B C19 C11 118.3(12) . . ?
C18 C19 C11 121.5(5) . . ?
C17 C20 C22 123.1(6) . . ?
C17 C20 C21 121.8(6) . . ?
C22 C20 C21 115.1(6) . . ?
N4 C21 C20 178.7(7) . . ?
N3 C22 C20 176.4(8) . . ?
C1 S1 C2 95.4(3) . . ?
C3 S2 C1 95.2(3) . . ?
C6 S3 C7 96.1(2) . . ?
C6 S4 C8 95.9(2) . . ?
Se1A C4A H4A1 109.5 . . ?
Se1A C4A H4A2 109.5 . . ?
H4A1 C4A H4A2 109.5 . . ?
Se1A C4A H4A3 109.5 . . ?
H4A1 C4A H4A3 109.5 . . ?
H4A2 C4A H4A3 109.5 . . ?
Se2A C5A H5A1 109.5 . . ?
Se2A C5A H5A2 109.5 . . ?
H5A1 C5A H5A2 109.5 . . ?
Se2A C5A H5A3 109.5 . . ?
H5A1 C5A H5A3 109.5 . . ?
H5A2 C5A H5A3 109.5 . . ?
S5A C9A H9A1 109.5 . . ?
S5A C9A H9A2 109.5 . . ?
H9A1 C9A H9A2 109.5 . . ?
S5A C9A H9A3 109.5 . . ?
H9A1 C9A H9A3 109.5 . . ?
H9A2 C9A H9A3 109.5 . . ?
S6A C10A H10A 109.5 . . ?
S6A C10A H10B 109.5 . . ?
H10A C10A H10B 109.5 . . ?
S6A C10A H10C 109.5 . . ?
H10A C10A H10C 109.5 . . ?
H10B C10A H10C 109.5 . . ?
C2 Se1A C4A 94.1(7) . . ?
C3 Se2A C5A 101.0(6) . . ?
C9A S5A C7 104(2) . . ?
C8 S6A C10A 102.6(13) . . ?
S5B C4B H4B1 109.5 . . ?
S5B C4B H4B2 109.5 . . ?
H4B1 C4B H4B2 109.5 . . ?
S5B C4B H4B3 109.5 . . ?
H4B1 C4B H4B3 109.5 . . ?
H4B2 C4B H4B3 109.5 . . ?
S6B C5B H5B1 109.5 . . ?
S6B C5B H5B2 109.5 . . ?
H5B1 C5B H5B2 109.5 . . ?
S6B C5B H5B3 109.5 . . ?
H5B1 C5B H5B3 109.5 . . ?
H5B2 C5B H5B3 109.5 . . ?
Se1B C9B H9B1 109.5 . . ?
Se1B C9B H9B2 109.5 . . ?
H9B1 C9B H9B2 109.5 . . ?
Se1B C9B H9B3 109.5 . . ?
H9B1 C9B H9B3 109.5 . . ?
H9B2 C9B H9B3 109.5 . . ?
Se2B C10B H10D 109.5 . . ?
Se2B C10B H10E 109.5 . . ?
H10D C10B H10E 109.5 . . ?
Se2B C10B H10F 109.5 . . ?
H10D C10B H10F 109.5 . . ?
H10E C10B H10F 109.5 . . ?
C2 S5B C4B 97.4(10) . . ?
C5B S6B C3 103.8(10) . . ?
C7 Se1B C9B 97.8(10) . . ?
C8 Se2B C10B 98.5(8) . . ?

loop_
_geom_bond_atom_site_label_1
_geom_bond_atom_site_label_2
_geom_bond_distance
_geom_bond_site_symmetry_2
_geom_bond_publ_flag
C1 C6 1.367(7) . ?
C1 S1 1.734(6) . ?
C1 S2 1.749(5) . ?
C2 C3 1.346(8) . ?
C2 S5B 1.736(14) . ?
C2 S1 1.744(6) . ?
C2 Se1A 1.888(7) . ?
C3 S2 1.741(6) . ?
C3 Se2A 1.842(6) . ?
C3 S6B 1.849(13) . ?
C6 S3 1.735(5) . ?
C6 S4 1.741(5) . ?
C7 C8 1.352(7) . ?
C7 S3 1.748(5) . ?
C7 S5A 1.83(4) . ?
C7 Se1B 1.84(2) . ?
C8 S4 1.745(5) . ?
C8 S6A 1.77(2) . ?
C8 Se2B 1.845(10) . ?
C11 C12 1.388(8) . ?
C11 C19 1.417(8) . ?
C11 C15 1.425(8) . ?
C12 C13 1.428(10) . ?
C12 C14 1.432(9) . ?
C13 N1 1.130(9) . ?
C14 N2 1.134(8) . ?
C15 F1A 1.253(10) . ?
C15 C16 1.330(8) . ?
C16 F2B 1.155(17) . ?
C16 C17 1.430(8) . ?
C17 C20 1.398(8) . ?
C17 C18 1.409(8) . ?
C18 F2A 1.312(10) . ?
C18 C19 1.334(8) . ?
C19 F1B 1.053(18) . ?
C20 C22 1.422(9) . ?
C20 C21 1.424(9) . ?
C21 N4 1.134(8) . ?
C22 N3 1.141(8) . ?
C4A Se1A 1.93(2) . ?
C4A H4A1 0.96 . ?
C4A H4A2 0.96 . ?
C4A H4A3 0.96 . ?
C5A Se2A 1.84(2) . ?
C5A H5A1 0.96 . ?
C5A H5A2 0.96 . ?
C5A H5A3 0.96 . ?
C9A S5A 1.73(4) . ?
C9A H9A1 0.96 . ?
C9A H9A2 0.96 . ?
C9A H9A3 0.96 . ?
C10A S6A 1.83(3) . ?
C10A H10A 0.96 . ?
C10A H10B 0.96 . ?
C10A H10C 0.96 . ?
C4B S5B 1.95(3) . ?
C4B H4B1 0.96 . ?
C4B H4B2 0.96 . ?
C4B H4B3 0.96 . ?
C5B S6B 1.82(3) . ?
C5B H5B1 0.96 . ?
C5B H5B2 0.96 . ?
C5B H5B3 0.96 . ?
C9B Se1B 1.92(3) . ?
C9B H9B1 0.96 . ?
C9B H9B2 0.96 . ?
C9B H9B3 0.96 . ?
C10B Se2B 1.90(2) . ?
C10B H10D 0.96 . ?
C10B H10E 0.96 . ?
C10B H10F 0.96 . ?

loop_
_geom_torsion_atom_site_label_1
_geom_torsion_atom_site_label_2
_geom_torsion_atom_site_label_3
_geom_torsion_atom_site_label_4
_geom_torsion
_geom_torsion_site_symmetry_1
_geom_torsion_site_symmetry_2
_geom_torsion_site_symmetry_3
_geom_torsion_site_symmetry_4
_geom_torsion_publ_flag
S5B C2 C3 S2 -179.6(7) . . . . ?
S1 C2 C3 S2 1.0(7) . . . . ?
Se1A C2 C3 S2 -179.2(4) . . . . ?
S1 C2 C3 Se2A -177.5(3) . . . . ?
Se1A C2 C3 Se2A 2.2(9) . . . . ?
S5B C2 C3 S6B 7.6(12) . . . . ?
S1 C2 C3 S6B -171.7(7) . . . . ?
S1 C1 C6 S3 -177.3(3) . . . . ?
S2 C1 C6 S3 -1.3(7) . . . . ?
S1 C1 C6 S4 2.5(7) . . . . ?
S2 C1 C6 S4 178.5(3) . . . . ?
S3 C7 C8 S4 0.3(6) . . . . ?
S5A C7 C8 S4 176.7(15) . . . . ?
Se1B C7 C8 S4 -175.7(7) . . . . ?
S3 C7 C8 S6A -178.5(7) . . . . ?
S5A C7 C8 S6A -2.1(18) . . . . ?
S3 C7 C8 Se2B 172.3(4) . . . . ?
Se1B C7 C8 Se2B -3.8(10) . . . . ?
C19 C11 C12 C13 178.2(6) . . . . ?
C15 C11 C12 C13 -1.9(9) . . . . ?
C19 C11 C12 C14 0.5(9) . . . . ?
C15 C11 C12 C14 -179.6(6) . . . . ?
C12 C11 C15 F1A 4.6(10) . . . . ?
C19 C11 C15 F1A -175.5(7) . . . . ?
C12 C11 C15 C16 -179.6(6) . . . . ?
C19 C11 C15 C16 0.4(9) . . . . ?
F1A C15 C16 F2B -3.7(15) . . . . ?
C11 C15 C16 F2B -179.5(12) . . . . ?
F1A C15 C16 C17 177.6(7) . . . . ?
C11 C15 C16 C17 1.8(10) . . . . ?
F2B C16 C17 C20 -1.0(15) . . . . ?
C15 C16 C17 C20 177.7(6) . . . . ?
F2B C16 C17 C18 179.2(13) . . . . ?
C15 C16 C17 C18 -2.2(9) . . . . ?
C20 C17 C18 F2A 0.8(10) . . . . ?
C16 C17 C18 F2A -179.4(7) . . . . ?
C20 C17 C18 C19 -179.4(6) . . . . ?
C16 C17 C18 C19 0.5(9) . . . . ?
F2A C18 C19 F1B 4.3(16) . . . . ?
C17 C18 C19 F1B -175.5(14) . . . . ?
F2A C18 C19 C11 -178.5(7) . . . . ?
C17 C18 C19 C11 1.6(9) . . . . ?
C12 C11 C19 F1B -4.9(16) . . . . ?
C15 C11 C19 F1B 175.2(14) . . . . ?
C12 C11 C19 C18 177.9(6) . . . . ?
C15 C11 C19 C18 -2.0(8) . . . . ?
C18 C17 C20 C22 0.5(9) . . . . ?
C16 C17 C20 C22 -179.3(6) . . . . ?
C18 C17 C20 C21 179.3(6) . . . . ?
C16 C17 C20 C21 -0.6(9) . . . . ?
C6 C1 S1 C2 -175.4(5) . . . . ?
S2 C1 S1 C2 8.4(4) . . . . ?
C3 C2 S1 C1 -5.7(5) . . . . ?
S5B C2 S1 C1 175.0(8) . . . . ?
Se1A C2 S1 C1 174.5(4) . . . . ?
C2 C3 S2 C1 4.2(5) . . . . ?
Se2A C3 S2 C1 -177.3(4) . . . . ?
S6B C3 S2 C1 178.6(6) . . . . ?
C6 C1 S2 C3 175.7(5) . . . . ?
S1 C1 S2 C3 -8.0(4) . . . . ?
C1 C6 S3 C7 176.9(5) . . . . ?
S4 C6 S3 C7 -2.9(4) . . . . ?
C8 C7 S3 C6 1.6(5) . . . . ?
S5A C7 S3 C6 -175.4(13) . . . . ?
Se1B C7 S3 C6 178.1(6) . . . . ?
C1 C6 S4 C8 -176.8(5) . . . . ?
S3 C6 S4 C8 3.0(4) . . . . ?
C7 C8 S4 C6 -2.0(5) . . . . ?
S6A C8 S4 C6 176.7(8) . . . . ?
Se2B C8 S4 C6 -174.6(4) . . . . ?
C3 C2 Se1A C4A 90.5(8) . . . . ?
S1 C2 Se1A C4A -89.8(5) . . . . ?
C2 C3 Se2A C5A -155.8(7) . . . . ?
S2 C3 Se2A C5A 25.8(7) . . . . ?
C8 C7 S5A C9A -69(2) . . . . ?
S3 C7 S5A C9A 107.0(19) . . . . ?
C7 C8 S6A C10A 146.1(8) . . . . ?
S4 C8 S6A C10A -32.7(11) . . . . ?
C3 C2 S5B C4B 112.3(7) . . . . ?
S1 C2 S5B C4B -68.4(9) . . . . ?
C2 C3 S6B C5B -132.8(10) . . . . ?
S2 C3 S6B C5B 54.1(9) . . . . ?
C8 C7 Se1B C9B -63.8(11) . . . . ?
S3 C7 Se1B C9B 120.1(8) . . . . ?
C7 C8 Se2B C10B 124.2(7) . . . . ?
S4 C8 Se2B C10B -64.0(6) . . . . ?
